data_4349466
loop_
_publ_author_name
'Masoomi, Mohammad Yaser'
'Bagheri, Minoo'
'Morsali, Ali'
'Junk, Peter C.'

_publ_section_title
;
 High photodegradation efficiency of phenol by mixed-metal--organic
 frameworks
;
_journal_issue 7
_journal_name_full 'Inorganic Chemistry Frontiers'
_journal_page_first 944
_journal_paper_doi 10.1039/C6QI00067C
_journal_volume 3
_journal_year 2016
_chemical_formula_sum 'C21 H15 Cd0.3 N2 O5 Zn0.7'
_chemical_formula_weight 454.83
_space_group_IT_number 15
_space_group_name_Hall '-C 2yc'
_space_group_name_H-M_alt 'C 1 2/c 1'
_symmetry_cell_setting monoclinic
_symmetry_space_group_name_H-M 'C 1 2/c 1'
_atom_sites_solution_hydrogens geom
_atom_sites_solution_primary direct
_atom_sites_solution_secondary difmap
_audit_creation_method SHELXL-97
_audit_update_record
;
2014-06-06 deposited with the CCDC.
2016-04-25 downloaded from the CCDC.
;
_cell_angle_alpha 90.00
_cell_angle_beta 98.906(4)
_cell_angle_gamma 90.00
_cell_formula_units_Z 8
_cell_length_a 27.221(7)
_cell_length_b 8.1040(19)
_cell_length_c 23.537(6)
_cell_measurement_temperature 298
_cell_volume 5130(2)
_computing_cell_refinement 'Bruker AXS programs, 1997)'
_computing_data_collection 'Bruker AXS programs, 1997)'
_computing_data_reduction 'Bruker AXS programs, 1997)'
_computing_molecular_graphics 'X-Seed (Barbour, 2001)'
_computing_publication_material 'CIFTAB (Sheldrick, 1997)'
_computing_structure_refinement 'SHELXL-97 (Sheldrick, 1997)'
_computing_structure_solution 'SHELXS-97 (Sheldrick, 1990)'
_diffrn_ambient_temperature 298
_diffrn_measured_fraction_theta_full 0.984
_diffrn_measured_fraction_theta_max 0.984
_diffrn_measurement_device_type 'Bruker SMART CCD'
_diffrn_measurement_method 'phi and omega scans'
_diffrn_radiation_monochromator graphite
_diffrn_radiation_source 'fine-focus sealed tube'
_diffrn_radiation_type MoK\a
_diffrn_radiation_wavelength 0.71073
_diffrn_reflns_av_R_equivalents 0.0526
_diffrn_reflns_av_sigmaI/netI 0.0757
_diffrn_reflns_limit_h_max 35
_diffrn_reflns_limit_h_min -35
_diffrn_reflns_limit_k_max 8
_diffrn_reflns_limit_k_min -10
_diffrn_reflns_limit_l_max 30
_diffrn_reflns_limit_l_min -26
_diffrn_reflns_number 15462
_diffrn_reflns_theta_full 27.50
_diffrn_reflns_theta_max 27.50
_diffrn_reflns_theta_min 2.73
_exptl_absorpt_coefficient_mu 0.953
_exptl_absorpt_correction_T_max 0.9277
_exptl_absorpt_correction_T_min 0.6473
_exptl_absorpt_correction_type multi-scan
_exptl_absorpt_process_details SADABS
_exptl_crystal_colour colorless
_exptl_crystal_density_diffrn 1.178
_exptl_crystal_density_method 'not measured'
_exptl_crystal_description prism
_exptl_crystal_F_000 1843
_exptl_crystal_size_max 0.50
_exptl_crystal_size_mid 0.35
_exptl_crystal_size_min 0.08
_platon_squeeze_details
;
 Spek, A.L. (1990), Acta Cryst. A46, C-34
;
_refine_diff_density_max 0.414
_refine_diff_density_min -0.411
_refine_diff_density_rms 0.086
_refine_ls_extinction_expression Fc^*^=kFc[1+0.001xFc^2^\l^3^/sin(2\q)]^-1/4^
_refine_ls_extinction_method SHELXL
_refine_ls_goodness_of_fit_ref 0.952
_refine_ls_hydrogen_treatment constr
_refine_ls_matrix_type full
_refine_ls_number_parameters 272
_refine_ls_number_reflns 5813
_refine_ls_number_restraints 0
_refine_ls_restrained_S_all 0.952
_refine_ls_R_factor_all 0.0718
_refine_ls_R_factor_gt 0.0503
_refine_ls_shift/su_max 0.001
_refine_ls_shift/su_mean 0.000
_refine_ls_structure_factor_coef Fsqd
_refine_ls_weighting_details 'calc w=1/[\s^2^(Fo^2^)+(0.2000P)^2^+0.0000P] where P=(Fo^2^+2Fc^2^)/3'
_refine_ls_weighting_scheme calc
_refine_ls_wR_factor_gt 0.1357
_refine_ls_wR_factor_ref 0.1432
_reflns_number_gt 3867
_reflns_number_total 5813
_reflns_threshold_expression >2sigma(I)
_cod_data_source_file c6qi00067c2.cif
_cod_data_source_block C:\1.CIF
_cod_depositor_comments
;
The following automatic conversions were performed:

data item '_exptl_absorpt_correction_type' value 'Multi-scan' was
changed to 'multi-scan' in accordance with the
/home/saulius/struct/COD-crude-data/automatic-downloads/DataCite-retrospective/RSC/depositions/lib/dictionaries/cif_core.dic
dictionary named 'cif_core.dic' version 2.4.2 last updated on
2011-04-26.

Automatic conversion script
Id: cif_fix_values 6909 2019-04-08 15:41:33Z antanas 
;
_cod_original_sg_symbol_H-M C2/c
_cod_original_formula_sum 'C21 H15 Cd0.30 N2 O5 Zn0.70'
_cod_database_code 4349466

loop_
_symmetry_equiv_pos_as_xyz
'x, y, z'
'-x, y, -z+1/2'
'x+1/2, y+1/2, z'
'-x+1/2, y+1/2, -z+1/2'
'-x, -y, -z'
'x, -y, z-1/2'
'-x+1/2, -y+1/2, -z'
'x+1/2, -y+1/2, z-1/2'

loop_
_atom_site_label
_atom_site_type_symbol
_atom_site_fract_x
_atom_site_fract_y
_atom_site_fract_z
_atom_site_U_iso_or_equiv
_atom_site_adp_type
_atom_site_occupancy
_atom_site_symmetry_multiplicity
_atom_site_calc_flag
_atom_site_refinement_flags
_atom_site_disorder_group
Cd1 Cd 0.04008(8) 0.6247(3) 0.50114(10) 0.0211(6) Uani 0.30 1 d P 1
O1 O -0.01436(9) 0.7334(3) 0.54160(11) 0.0513(7) Uani 1 1 d . .
N1 N 0.09422(10) 0.8039(3) 0.51471(12) 0.0390(7) Uani 1 1 d . .
C1 C -0.05423(13) 0.6846(4) 0.55552(14) 0.0417(8) Uani 1 1 d . .
O2 O -0.07453(10) 0.5487(3) 0.54231(12) 0.0558(7) Uani 1 1 d . .
N2 N 0.23372(13) 1.1832(4) 0.49834(17) 0.0687(11) Uani 1 1 d . .
C2 C -0.08021(13) 0.8001(5) 0.59162(15) 0.0448(9) Uani 1 1 d . .
O3 O -0.14732(11) 1.1114(5) 0.69625(15) 0.0942(13) Uani 1 1 d . .
C3 C -0.06233(14) 0.9565(5) 0.60275(16) 0.0510(9) Uani 1 1 d . .
H3 H -0.0351 0.9930 0.5868 0.061 Uiso 1 1 calc R .
O4 O -0.06148(10) 1.4945(3) 0.92357(10) 0.0544(7) Uani 1 1 d . .
C4 C -0.08456(16) 1.0598(6) 0.63755(18) 0.0626(11) Uani 1 1 d . .
H4 H -0.0727 1.1667 0.6445 0.075 Uiso 1 1 calc R .
O5 O -0.00140(10) 1.3067(3) 0.92362(10) 0.0555(7) Uani 1 1 d . .
C5 C -0.12435(15) 1.0055(6) 0.66208(18) 0.0682(13) Uani 1 1 d . .
C6 C -0.14339(17) 0.8545(6) 0.6495(2) 0.0778(16) Uani 1 1 d . .
H6 H -0.1712 0.8199 0.6647 0.093 Uiso 1 1 calc R .
C7 C -0.12218(16) 0.7524(6) 0.61460(19) 0.0680(13) Uani 1 1 d . .
H7 H -0.1359 0.6487 0.6059 0.082 Uiso 1 1 calc R .
C8 C -0.11867(16) 1.1752(7) 0.74552(18) 0.0704(14) Uani 1 1 d . .
C9 C -0.07668(17) 1.0987(6) 0.77181(18) 0.0678(13) Uani 1 1 d . .
H9 H -0.0650 1.0040 0.7560 0.081 Uiso 1 1 calc R .
C10 C -0.05133(15) 1.1652(5) 0.82304(17) 0.0551(10) Uani 1 1 d . .
H10 H -0.0229 1.1128 0.8416 0.066 Uiso 1 1 calc R .
C11 C -0.06791(13) 1.3078(5) 0.84653(15) 0.0468(9) Uani 1 1 d . .
C12 C -0.11094(17) 1.3803(5) 0.81799(18) 0.0679(13) Uani 1 1 d . .
H12 H -0.1231 1.4747 0.8334 0.081 Uiso 1 1 calc R .
C13 C -0.13581(18) 1.3177(7) 0.7682(2) 0.0844(17) Uani 1 1 d . .
H13 H -0.1642 1.3702 0.7496 0.101 Uiso 1 1 calc R .
C14 C -0.04137(14) 1.3751(5) 0.90180(15) 0.0443(8) Uani 1 1 d . .
C15 C 0.13488(14) 0.7930(5) 0.49049(17) 0.0514(9) Uani 1 1 d . .
H15 H 0.1397 0.6983 0.4697 0.062 Uiso 1 1 calc R .
C16 C 0.17069(15) 0.9159(5) 0.4946(2) 0.0558(10) Uani 1 1 d . .
H16 H 0.1989 0.9032 0.4772 0.067 Uiso 1 1 calc R .
C17 C 0.16360(13) 1.0593(5) 0.52531(15) 0.0456(9) Uani 1 1 d . .
C18 C 0.12132(15) 1.0690(5) 0.55093(19) 0.0601(11) Uani 1 1 d . .
H18 H 0.1153 1.1615 0.5722 0.072 Uiso 1 1 calc R .
C19 C 0.08811(15) 0.9389(5) 0.54437(17) 0.0561(10) Uani 1 1 d . .
H19 H 0.0598 0.9468 0.5618 0.067 Uiso 1 1 calc R .
C20 C 0.19879(14) 1.2008(5) 0.52727(19) 0.0558(10) Uani 1 1 d . .
C21 C 0.1900(2) 1.3507(6) 0.5611(4) 0.125(3) Uani 1 1 d . .
H21A H 0.2030 1.3327 0.6010 0.187 Uiso 1 1 calc R .
H21B H 0.1550 1.3723 0.5571 0.187 Uiso 1 1 calc R .
H21C H 0.2065 1.4435 0.5472 0.187 Uiso 1 1 calc R .
Zn1 Zn 0.03961(9) 0.6257(3) 0.50188(11) 0.0562(10) Uani 0.70 1 d P 2

loop_
_atom_site_aniso_label
_atom_site_aniso_U_11
_atom_site_aniso_U_22
_atom_site_aniso_U_33
_atom_site_aniso_U_23
_atom_site_aniso_U_13
_atom_site_aniso_U_12
Cd1 0.0233(10) 0.0211(13) 0.0205(10) -0.0009(10) 0.0087(8) -0.0138(10)
O1 0.0456(14) 0.0532(17) 0.0579(16) -0.0109(12) 0.0169(12) -0.0073(12)
N1 0.0439(15) 0.0362(16) 0.0376(15) -0.0014(13) 0.0078(12) -0.0112(13)
C1 0.047(2) 0.042(2) 0.0347(17) -0.0045(15) 0.0012(15) -0.0043(16)
O2 0.0618(16) 0.0464(16) 0.0627(17) -0.0151(13) 0.0202(13) -0.0118(13)
N2 0.062(2) 0.060(2) 0.090(3) -0.020(2) 0.028(2) -0.0378(18)
C2 0.0440(19) 0.051(2) 0.0389(18) -0.0126(16) 0.0065(15) -0.0093(17)
O3 0.0532(17) 0.150(3) 0.073(2) -0.065(2) -0.0085(15) 0.0192(19)
C3 0.048(2) 0.058(3) 0.046(2) -0.0138(18) 0.0017(17) -0.0079(18)
O4 0.0630(16) 0.0568(18) 0.0414(14) -0.0167(12) 0.0021(12) 0.0137(13)
C4 0.063(3) 0.058(3) 0.063(3) -0.025(2) -0.001(2) 0.002(2)
O5 0.0597(17) 0.0634(18) 0.0405(14) -0.0131(12) -0.0015(12) 0.0142(14)
C5 0.047(2) 0.104(4) 0.052(2) -0.037(2) -0.0001(19) 0.009(2)
C6 0.053(2) 0.114(4) 0.072(3) -0.043(3) 0.025(2) -0.021(3)
C7 0.059(2) 0.082(3) 0.067(3) -0.026(2) 0.025(2) -0.025(2)
C8 0.049(2) 0.104(4) 0.055(3) -0.038(2) -0.0002(19) 0.012(2)
C9 0.064(3) 0.079(3) 0.058(3) -0.032(2) 0.002(2) 0.013(2)
C10 0.057(2) 0.059(3) 0.047(2) -0.0136(18) 0.0028(18) 0.0176(19)
C11 0.050(2) 0.055(2) 0.0354(18) -0.0134(16) 0.0081(16) 0.0062(17)
C12 0.071(3) 0.075(3) 0.053(2) -0.030(2) -0.003(2) 0.029(2)
C13 0.070(3) 0.114(4) 0.062(3) -0.039(3) -0.014(2) 0.042(3)
C14 0.048(2) 0.050(2) 0.0356(17) -0.0027(16) 0.0079(15) -0.0010(17)
C15 0.049(2) 0.043(2) 0.065(2) -0.0096(18) 0.0151(19) -0.0154(17)
C16 0.047(2) 0.042(2) 0.083(3) -0.007(2) 0.023(2) -0.0107(17)
C17 0.0416(19) 0.046(2) 0.049(2) -0.0045(17) 0.0071(16) -0.0150(16)
C18 0.059(2) 0.055(3) 0.069(3) -0.018(2) 0.021(2) -0.018(2)
C19 0.054(2) 0.060(3) 0.059(2) -0.016(2) 0.0227(19) -0.023(2)
C20 0.045(2) 0.049(2) 0.073(3) -0.013(2) 0.007(2) -0.0170(18)
C21 0.092(4) 0.063(4) 0.237(9) -0.062(4) 0.086(5) -0.036(3)
Zn1 0.0617(16) 0.0515(18) 0.0533(16) 0.0023(12) 0.0023(11) -0.0147(12)

loop_
_atom_type_symbol
_atom_type_description
_atom_type_scat_dispersion_real
_atom_type_scat_dispersion_imag
_atom_type_scat_source
C C 0.0033 0.0016 'International Tables Vol C Tables 4.2.6.8 and 6.1.1.4'
H H 0.0000 0.0000 'International Tables Vol C Tables 4.2.6.8 and 6.1.1.4'
N N 0.0061 0.0033 'International Tables Vol C Tables 4.2.6.8 and 6.1.1.4'
O O 0.0106 0.0060 'International Tables Vol C Tables 4.2.6.8 and 6.1.1.4'
Cd Cd -0.8075 1.2024 'International Tables Vol C Tables 4.2.6.8 and 6.1.1.4'
Zn Zn 0.2839 1.4301 'International Tables Vol C Tables 4.2.6.8 and 6.1.1.4'

loop_
_geom_angle_atom_site_label_1
_geom_angle_atom_site_label_2
_geom_angle_atom_site_label_3
_geom_angle
_geom_angle_site_symmetry_1
_geom_angle_site_symmetry_3
O2 Cd1 N1 100.91(14) 5_566 .
O2 Cd1 O4 89.31(16) 5_566 2_546
N1 Cd1 O4 97.30(14) . 2_546
O2 Cd1 O5 88.48(14) 5_566 6_575
N1 Cd1 O5 103.14(15) . 6_575
O4 Cd1 O5 159.48(16) 2_546 6_575
O2 Cd1 O1 159.04(16) 5_566 .
N1 Cd1 O1 100.03(15) . .
O4 Cd1 O1 87.12(14) 2_546 .
O5 Cd1 O1 87.69(15) 6_575 .
O2 Cd1 Cd1 85.18(14) 5_566 5_566
N1 Cd1 Cd1 171.77(16) . 5_566
O4 Cd1 Cd1 77.10(13) 2_546 5_566
O5 Cd1 Cd1 82.39(13) 6_575 5_566
O1 Cd1 Cd1 73.88(11) . 5_566
C1 O1 Zn1 134.3(3) . .
C1 O1 Cd1 134.3(3) . .
Zn1 O1 Cd1 0.21(15) . .
C19 N1 C15 117.7(3) . .
C19 N1 Cd1 121.4(3) . .
C15 N1 Cd1 120.8(2) . .
C19 N1 Zn1 120.7(3) . .
C15 N1 Zn1 121.5(2) . .
Cd1 N1 Zn1 0.68(13) . .
O1 C1 O2 125.7(3) . .
O1 C1 C2 117.0(3) . .
O2 C1 C2 117.3(3) . .
C1 O2 Cd1 120.6(2) . 5_566
C1 O2 Zn1 120.4(3) . 5_566
Cd1 O2 Zn1 0.29(14) 5_566 5_566
C20 N2 N2 114.1(4) . 7_576
C3 C2 C7 118.2(4) . .
C3 C2 C1 119.9(3) . .
C7 C2 C1 122.0(3) . .
C5 O3 C8 117.9(3) . .
C2 C3 C4 120.1(4) . .
C2 C3 H3 120.0 . .
C4 C3 H3 120.0 . .
C14 O4 Zn1 131.1(2) . 2_566
C14 O4 Cd1 131.2(2) . 2_566
Zn1 O4 Cd1 0.65(14) 2_566 2_566
C3 C4 C5 120.2(4) . .
C3 C4 H4 119.9 . .
C5 C4 H4 119.9 . .
C14 O5 Cd1 124.2(2) . 6_576
C14 O5 Zn1 124.0(2) . 6_576
Cd1 O5 Zn1 0.66(13) 6_576 6_576
C6 C5 C4 120.0(4) . .
C6 C5 O3 119.8(4) . .
C4 C5 O3 119.9(4) . .
C5 C6 C7 120.2(4) . .
C5 C6 H6 119.9 . .
C7 C6 H6 119.9 . .
C6 C7 C2 121.2(4) . .
C6 C7 H7 119.4 . .
C2 C7 H7 119.4 . .
C9 C8 C13 120.9(4) . .
C9 C8 O3 122.1(4) . .
C13 C8 O3 116.9(4) . .
C8 C9 C10 118.9(4) . .
C8 C9 H9 120.6 . .
C10 C9 H9 120.6 . .
C11 C10 C9 121.1(4) . .
C11 C10 H10 119.5 . .
C9 C10 H10 119.5 . .
C10 C11 C12 117.5(3) . .
C10 C11 C14 120.6(3) . .
C12 C11 C14 121.8(3) . .
C13 C12 C11 122.0(4) . .
C13 C12 H12 119.0 . .
C11 C12 H12 119.0 . .
C12 C13 C8 119.5(4) . .
C12 C13 H13 120.2 . .
C8 C13 H13 120.2 . .
O5 C14 O4 125.1(3) . .
O5 C14 C11 117.9(3) . .
O4 C14 C11 117.0(3) . .
N1 C15 C16 123.2(4) . .
N1 C15 H15 118.4 . .
C16 C15 H15 118.4 . .
C15 C16 C17 118.8(4) . .
C15 C16 H16 120.6 . .
C17 C16 H16 120.6 . .
C18 C17 C16 117.7(3) . .
C18 C17 C20 121.1(4) . .
C16 C17 C20 121.1(3) . .
C19 C18 C17 118.9(4) . .
C19 C18 H18 120.6 . .
C17 C18 H18 120.6 . .
N1 C19 C18 123.8(4) . .
N1 C19 H19 118.1 . .
C18 C19 H19 118.1 . .
N2 C20 C17 115.5(4) . .
N2 C20 C21 125.2(4) . .
C17 C20 C21 119.2(4) . .
C20 C21 H21A 109.5 . .
C20 C21 H21B 109.5 . .
H21A C21 H21B 109.5 . .
C20 C21 H21C 109.5 . .
H21A C21 H21C 109.5 . .
H21B C21 H21C 109.5 . .
O1 Zn1 O4 87.95(14) . 2_546
O1 Zn1 N1 100.72(15) . .
O4 Zn1 N1 97.47(15) 2_546 .
O1 Zn1 O2 159.20(17) . 5_566
O4 Zn1 O2 88.92(16) 2_546 5_566
N1 Zn1 O2 100.07(15) . 5_566
O1 Zn1 O5 88.14(15) . 6_575
O4 Zn1 O5 159.71(16) 2_546 6_575
N1 Zn1 O5 102.82(15) . 6_575
O2 Zn1 O5 87.70(15) 5_566 6_575
O1 Zn1 Zn1 74.74(12) . 5_566
O4 Zn1 Zn1 77.48(13) 2_546 5_566
N1 Zn1 Zn1 173.20(18) . 5_566
O2 Zn1 Zn1 84.51(14) 5_566 5_566
O5 Zn1 Zn1 82.28(13) 6_575 5_566

loop_
_geom_bond_atom_site_label_1
_geom_bond_atom_site_label_2
_geom_bond_distance
_geom_bond_site_symmetry_2
Cd1 O2 2.048(4) 5_566
Cd1 N1 2.058(3) .
Cd1 O4 2.067(3) 2_546
Cd1 O5 2.068(3) 6_575
Cd1 O1 2.077(3) .
Cd1 Cd1 2.969(4) 5_566
O1 C1 1.246(4) .
O1 Zn1 2.054(3) .
N1 C19 1.322(5) .
N1 C15 1.324(5) .
N1 Zn1 2.061(4) .
C1 O2 1.250(4) .
C1 C2 1.512(5) .
O2 Cd1 2.048(4) 5_566
O2 Zn1 2.071(4) 5_566
N2 C20 1.260(5) .
N2 N2 1.393(6) 7_576
C2 C3 1.368(5) .
C2 C7 1.392(5) .
O3 C5 1.389(5) .
O3 C8 1.393(5) .
C3 C4 1.375(5) .
C3 H3 0.9300 .
O4 C14 1.259(4) .
O4 Zn1 2.059(4) 2_566
O4 Cd1 2.067(3) 2_566
C4 C5 1.376(6) .
C4 H4 0.9300 .
O5 C14 1.258(4) .
O5 Cd1 2.068(4) 6_576
O5 Zn1 2.074(4) 6_576
C5 C6 1.344(6) .
C6 C7 1.356(6) .
C6 H6 0.9300 .
C7 H7 0.9300 .
C8 C9 1.362(6) .
C8 C13 1.383(6) .
C9 C10 1.401(5) .
C9 H9 0.9300 .
C10 C11 1.386(5) .
C10 H10 0.9300 .
C11 C12 1.387(5) .
C11 C14 1.490(5) .
C12 C13 1.357(6) .
C12 H12 0.9300 .
C13 H13 0.9300 .
C15 C16 1.387(5) .
C15 H15 0.9300 .
C16 C17 1.397(5) .
C16 H16 0.9300 .
C17 C18 1.382(5) .
C17 C20 1.490(5) .
C18 C19 1.381(5) .
C18 H18 0.9300 .
C19 H19 0.9300 .
C20 C21 1.492(6) .
C21 H21A 0.9600 .
C21 H21B 0.9600 .
C21 H21C 0.9600 .
Zn1 O4 2.059(4) 2_546
Zn1 O2 2.071(4) 5_566
Zn1 O5 2.074(4) 6_575
Zn1 Zn1 2.958(5) 5_566

loop_
_platon_squeeze_void_nr
_platon_squeeze_void_average_x
_platon_squeeze_void_average_y
_platon_squeeze_void_average_z
_platon_squeeze_void_volume
_platon_squeeze_void_count_electrons
1 0.130 0.098 0.250 923 315
2 0.118 -0.128 0.750 922 309
